data_7012133
loop_
_publ_author_name
'Hitchcock, Peter B.'
'Handley, Darren A.'
'Huei Lee, Ting'
'Jeffery Leigh, G.'

_publ_section_title
;
 Anomalous reactions of the diamine Me2NCH2NMe2 with nickel(ii) and
 cobalt(ii)
;
_journal_issue 24
_journal_name_full 'Journal of the Chemical Society, Dalton Transactions'
_journal_page_first 4720
_journal_paper_doi 10.1039/b207818j
_journal_year 2002
_chemical_formula_sum 'C7 H19 Cl2 Co N3'
_chemical_formula_weight 275.08
_chemical_name_common '[CoCl2(Me2NCH2NMeCH2NMe2)]'
_space_group_IT_number 62
_symmetry_cell_setting orthorhombic
_symmetry_space_group_name_Hall '-P 2ac 2n'
_symmetry_space_group_name_H-M 'P n m a'
_atom_sites_solution_hydrogens geom
_atom_sites_solution_primary direct
_atom_sites_solution_secondary difmap
_audit_creation_method SHELXL-97
_cell_angle_alpha 90.00
_cell_angle_beta 90.00
_cell_angle_gamma 90.00
_cell_formula_units_Z 4
_cell_length_a 12.079(3)
_cell_length_b 10.960(3)
_cell_length_c 9.231(3)
_cell_measurement_reflns_used 25
_cell_measurement_temperature 173(2)
_cell_measurement_theta_max 10
_cell_measurement_theta_min 7
_cell_volume 1222.1(6)
_computing_cell_refinement 'Enraf-Nonius CAD4'
_computing_data_collection 'Enraf-Nonius CAD4'
_computing_molecular_graphics 'CAMERON (Watkin and Pearce,1993)'
_computing_publication_material SHELXL-93
_computing_structure_refinement 'SHELXL-97 (Sheldrick, 1997)'
_computing_structure_solution 'SHELXS-97 (Sheldrick, 1990)'
_diffrn_ambient_temperature 173(2)
_diffrn_measured_fraction_theta_full 1.000
_diffrn_measured_fraction_theta_max 1.000
_diffrn_measurement_method \w--2\q
_diffrn_radiation_monochromator graphite
_diffrn_radiation_source 'fine-focus sealed tube'
_diffrn_radiation_type MoK\a
_diffrn_radiation_wavelength 0.71073
_diffrn_reflns_av_R_equivalents 0.0533
_diffrn_reflns_av_sigmaI/netI 0.0454
_diffrn_reflns_limit_h_max 15
_diffrn_reflns_limit_h_min -15
_diffrn_reflns_limit_k_max 14
_diffrn_reflns_limit_k_min -14
_diffrn_reflns_limit_l_max 12
_diffrn_reflns_limit_l_min 0
_diffrn_reflns_number 5563
_diffrn_reflns_theta_full 27.97
_diffrn_reflns_theta_max 27.97
_diffrn_reflns_theta_min 2.78
_diffrn_standards_decay_% 0
_diffrn_standards_interval_time 120
_diffrn_standards_number 2
_exptl_absorpt_coefficient_mu 1.806
_exptl_absorpt_correction_T_max 1.00
_exptl_absorpt_correction_T_min 0.84
_exptl_absorpt_correction_type empirical
_exptl_crystal_density_diffrn 1.495
_exptl_crystal_density_method 'not measured'
_exptl_crystal_description block
_exptl_crystal_F_000 572
_exptl_crystal_size_max 0.20
_exptl_crystal_size_mid 0.20
_exptl_crystal_size_min 0.10
_refine_diff_density_max 0.406
_refine_diff_density_min -0.383
_refine_diff_density_rms 0.069
_refine_ls_extinction_method none
_refine_ls_goodness_of_fit_ref 1.045
_refine_ls_hydrogen_treatment ' refined '
_refine_ls_matrix_type full
_refine_ls_number_parameters 106
_refine_ls_number_reflns 1547
_refine_ls_number_restraints 0
_refine_ls_restrained_S_all 1.045
_refine_ls_R_factor_all 0.0512
_refine_ls_R_factor_gt 0.0317
_refine_ls_shift/su_max 0.002
_refine_ls_shift/su_mean 0.000
_refine_ls_structure_factor_coef Fsqd
_refine_ls_weighting_details 'calc w=1/[\s^2^(Fo^2^)+(0.0187P)^2^+0.1466P] where P=(Fo^2^+2Fc^2^)/3'
_refine_ls_weighting_scheme calc
_refine_ls_wR_factor_gt 0.0599
_refine_ls_wR_factor_ref 0.0658
_reflns_number_gt 1161
_reflns_number_total 1547
_reflns_threshold_expression >2sigma(I)
_cod_data_source_file b207818j.txt
_cod_data_source_block feb999
_cod_original_sg_symbol_H-M Pnma
_cod_database_code 7012133

loop_
_symmetry_equiv_pos_as_xyz
'x, y, z'
'x+1/2, -y+1/2, -z+1/2'
'-x, y+1/2, -z'
'-x+1/2, -y, z+1/2'
'-x, -y, -z'
'-x-1/2, y-1/2, z-1/2'
'x, -y-1/2, z'
'x-1/2, y, -z-1/2'

loop_
_atom_site_label
_atom_site_type_symbol
_atom_site_fract_x
_atom_site_fract_y
_atom_site_fract_z
_atom_site_U_iso_or_equiv
_atom_site_adp_type
_atom_site_occupancy
_atom_site_symmetry_multiplicity
_atom_site_calc_flag
_atom_site_refinement_flags
_atom_site_disorder_assembly
_atom_site_disorder_group
Co Co 0.65471(4) 0.7500 0.12291(5) 0.01845(12) Uani 1 2 d S . .
Cl1 Cl 0.80988(7) 0.7500 -0.01053(9) 0.0285(2) Uani 1 2 d S . .
Cl2 Cl 0.49538(7) 0.7500 0.00052(9) 0.0282(2) Uani 1 2 d S . .
N1 N 0.65285(16) 0.60356(16) 0.2646(2) 0.0199(4) Uani 1 1 d . . .
N2 N 0.6327(2) 0.7500 0.4596(3) 0.0226(6) Uani 1 2 d S . .
C1 C 0.6363(4) 0.7500 0.6174(4) 0.0417(10) Uani 1 2 d S . .
H1A H 0.564(4) 0.7500 0.668(5) 0.062(15) Uiso 1 2 d S . .
H1B H 0.678(2) 0.680(3) 0.650(3) 0.056(10) Uiso 1 1 d . . .
C2 C 0.5895(2) 0.6393(2) 0.3961(3) 0.0244(5) Uani 1 1 d . . .
H2B H 0.594(2) 0.575(3) 0.472(3) 0.034(7) Uiso 1 1 d . . .
H2A H 0.515(2) 0.646(2) 0.369(3) 0.033(7) Uiso 1 1 d . . .
C3 C 0.7672(2) 0.5682(2) 0.3056(3) 0.0258(5) Uani 1 1 d . . .
H3A H 0.768(2) 0.497(2) 0.364(3) 0.030(7) Uiso 1 1 d . . .
H3B H 0.808(2) 0.548(2) 0.218(3) 0.027(7) Uiso 1 1 d . . .
H3C H 0.798(2) 0.631(2) 0.358(3) 0.028(7) Uiso 1 1 d . . .
C4 C 0.5971(2) 0.4970(2) 0.1975(3) 0.0266(5) Uani 1 1 d . . .
H4C H 0.520(2) 0.515(2) 0.170(3) 0.037(8) Uiso 1 1 d . . .
H4A H 0.594(2) 0.429(2) 0.265(3) 0.029(7) Uiso 1 1 d . . .
H4B H 0.635(2) 0.475(2) 0.111(3) 0.029(7) Uiso 1 1 d . . .

loop_
_atom_site_aniso_label
_atom_site_aniso_U_11
_atom_site_aniso_U_22
_atom_site_aniso_U_33
_atom_site_aniso_U_23
_atom_site_aniso_U_13
_atom_site_aniso_U_12
Co 0.0184(2) 0.0184(2) 0.0186(2) 0.000 -0.00028(18) 0.000
Cl1 0.0253(4) 0.0311(5) 0.0292(5) 0.000 0.0073(3) 0.000
Cl2 0.0248(4) 0.0298(5) 0.0300(5) 0.000 -0.0095(3) 0.000
N1 0.0183(9) 0.0186(9) 0.0228(9) 0.0002(8) -0.0004(8) -0.0002(8)
N2 0.0279(16) 0.0208(14) 0.0190(14) 0.000 0.0010(11) 0.000
C1 0.069(3) 0.033(2) 0.0237(19) 0.000 -0.003(2) 0.000
C2 0.0254(13) 0.0250(12) 0.0227(12) -0.0011(10) 0.0025(10) -0.0036(10)
C3 0.0239(12) 0.0228(13) 0.0306(14) 0.0021(11) -0.0050(11) 0.0029(10)
C4 0.0313(14) 0.0200(12) 0.0284(12) -0.0027(10) -0.0007(12) -0.0050(10)

loop_
_atom_type_symbol
_atom_type_description
_atom_type_scat_dispersion_real
_atom_type_scat_dispersion_imag
_atom_type_scat_source
C C 0.0033 0.0016 'International Tables Vol C Tables 4.2.6.8 and 6.1.1.4'
H H 0.0000 0.0000 'International Tables Vol C Tables 4.2.6.8 and 6.1.1.4'
Cl Cl 0.1484 0.1585 'International Tables Vol C Tables 4.2.6.8 and 6.1.1.4'
Co Co 0.3494 0.9721 'International Tables Vol C Tables 4.2.6.8 and 6.1.1.4'
N N 0.0061 0.0033 'International Tables Vol C Tables 4.2.6.8 and 6.1.1.4'

loop_
_geom_angle_atom_site_label_1
_geom_angle_atom_site_label_2
_geom_angle_atom_site_label_3
_geom_angle
_geom_angle_site_symmetry_1
_geom_angle_site_symmetry_3
_geom_angle_publ_flag
N1 Co N1 101.64(10) 7_575 . ?
N1 Co Cl2 108.09(6) 7_575 . ?
N1 Co Cl2 108.09(6) . . ?
N1 Co Cl1 110.85(6) 7_575 . ?
N1 Co Cl1 110.85(6) . . ?
Cl2 Co Cl1 116.27(4) . . ?
C4 N1 C3 108.84(19) . . ?
C4 N1 C2 108.35(18) . . ?
C3 N1 C2 109.82(19) . . ?
C4 N1 Co 110.56(15) . . ?
C3 N1 Co 110.73(15) . . ?
C2 N1 Co 108.50(14) . . ?
C2 N2 C2 114.2(3) . 7_575 ?
C2 N2 C1 114.58(17) . . ?
C2 N2 C1 114.58(17) 7_575 . ?
N2 C2 N1 111.5(2) . . ?

loop_
_geom_bond_atom_site_label_1
_geom_bond_atom_site_label_2
_geom_bond_distance
_geom_bond_site_symmetry_2
_geom_bond_publ_flag
Co N1 2.0706(18) 7_575 ?
Co N1 2.0706(18) . ?
Co Cl2 2.2317(10) . ?
Co Cl1 2.2429(11) . ?
N1 C4 1.484(3) . ?
N1 C3 1.484(3) . ?
N1 C2 1.488(3) . ?
N2 C2 1.445(3) . ?
N2 C2 1.445(3) 7_575 ?
N2 C1 1.457(5) . ?
